data_2021973
loop_
_publ_author_name
'Bernhardt, Eduard'
'Herbst-Irmer, Regine'

_publ_section_title
;
 Phase transition and structures of the twinned low-temperature phases of
 (Et~4~N)[ReS~4~]
;
_journal_coeditor_code EF3002
_journal_issue 3
_journal_name_full 'Acta Crystallographica Section C'
_journal_page_first
;
;
_journal_paper_doi 10.1107/S205322961901725X
_journal_volume 76
_journal_year 2020
_chemical_formula_iupac '(C8 H20 N) [Re S4]'
_chemical_formula_moiety 'C8 H20 N +, Re S4 -'
_chemical_formula_sum 'C8 H20 N Re S4'
_chemical_formula_weight 444.69
_chemical_name_systematic
;
Tetraethylammonium tetrathiorhenate
;
_space_group_crystal_system hexagonal
_space_group_IT_number 173
_space_group_name_Hall 'P 6c'
_space_group_name_H-M_alt 'P 63'
_atom_sites_solution_hydrogens geom
_audit_creation_method SHELXL-2018/3
_cell_angle_alpha 90
_cell_angle_beta 90
_cell_angle_gamma 120
_cell_formula_units_Z 18
_cell_length_a 24.170(3)
_cell_length_b 24.170(3)
_cell_length_c 12.916(2)
_cell_measurement_reflns_used 16453
_cell_measurement_temperature 109.9(3)
_cell_measurement_theta_max 29.3170
_cell_measurement_theta_min 2.9100
_cell_volume 6534.5(15)
_computing_cell_refinement
;
CrysAlis PRO (Oxford Diffraction, 2016)
;
_computing_data_collection
;
CrysAlis PRO (Oxford Diffraction, 2016)
;
_computing_data_reduction
;
CrysAlis PRO (Oxford Diffraction, 2016)
;
_computing_molecular_graphics
;
DIAMOND (Brandenburg, 2001)
;
_computing_publication_material
;
SHELXL2018 (Sheldrick, 2015)
;
_computing_structure_refinement
;
SHELXL2018 (Sheldrick, 2015)
;
_computing_structure_solution
;
SHELXS97 (Sheldrick, 2008)
;
_diffrn_ambient_temperature 109.9(3)
_diffrn_detector_area_resol_mean 16.2705
_diffrn_measured_fraction_theta_full 0.888
_diffrn_measured_fraction_theta_max 0.850
_diffrn_measurement_device_type 'Oxford Diffraction Gemini E Ultra diffractometer with an EOS CCD camera'
_diffrn_measurement_method '\w scans'
_diffrn_radiation_monochromator graphite
_diffrn_radiation_source 'fine-focus sealed tube Enhanced (Mo)'
_diffrn_radiation_type MoK\a
_diffrn_radiation_wavelength 0.71073
_diffrn_reflns_av_R_equivalents 0.0357
_diffrn_reflns_av_unetI/netI 0.0369
_diffrn_reflns_limit_h_max 29
_diffrn_reflns_limit_h_min -32
_diffrn_reflns_limit_k_max 27
_diffrn_reflns_limit_k_min -30
_diffrn_reflns_limit_l_max 17
_diffrn_reflns_limit_l_min -17
_diffrn_reflns_number 44958
_diffrn_reflns_theta_full 26.400
_diffrn_reflns_theta_max 29.660
_diffrn_reflns_theta_min 1.853
_exptl_absorpt_coefficient_mu 8.912
_exptl_absorpt_correction_T_max 0.351
_exptl_absorpt_correction_T_min 0.253
_exptl_absorpt_correction_type analytical
_exptl_absorpt_process_details
;
[CrysAlis PRO (Agilent, 2013), based on expressions derived by
Clark & Reid (1995)]
;
_exptl_crystal_colour black
_exptl_crystal_density_diffrn 2.034
_exptl_crystal_description prism
_exptl_crystal_F_000 3852
_exptl_crystal_size_max 0.2419
_exptl_crystal_size_mid 0.2103
_exptl_crystal_size_min 0.1616
_refine_diff_density_max 0.872
_refine_diff_density_min -1.085
_refine_ls_abs_structure_details
;
 Twinning involves inversion, so Flack parameter cannot be determined
;
_refine_ls_extinction_method none
_refine_ls_goodness_of_fit_ref 1.048
_refine_ls_hydrogen_treatment constr
_refine_ls_matrix_type full
_refine_ls_number_parameters 380
_refine_ls_number_reflns 9707
_refine_ls_number_restraints 1
_refine_ls_restrained_S_all 1.048
_refine_ls_R_factor_all 0.0354
_refine_ls_R_factor_gt 0.0283
_refine_ls_shift/su_max 0.002
_refine_ls_shift/su_mean 0.000
_refine_ls_structure_factor_coef Fsqd
_refine_ls_weighting_details 'w=1/[\s^2^(Fo^2^)+(0.0080P)^2^] where P=(Fo^2^+2Fc^2^)/3'
_refine_ls_weighting_scheme calc
_refine_ls_wR_factor_gt 0.0452
_refine_ls_wR_factor_ref 0.0481
_reflns_number_gt 8807
_reflns_number_total 9707
_reflns_threshold_expression 'I > 2\s(I)'
_cod_data_source_file ef3002sup1.cif
_cod_data_source_block Ib
_cod_original_cell_volume 6534.5(19)
_cod_database_code 2021973
_shelx_space_group_comment
;
The symmetry employed for this shelxl refinement is uniquely defined
by the following loop, which should always be used as a source of
symmetry information in preference to the above space-group names.
They are only intended as comments.
;

loop_
_space_group_symop_operation_xyz
'x, y, z'
'-y, x-y, z'
'-x+y, -x, z'
'-x, -y, z+1/2'
'y, -x+y, z+1/2'
'x-y, x, z+1/2'

loop_
_atom_site_type_symbol
_atom_site_label
_atom_site_fract_x
_atom_site_fract_y
_atom_site_fract_z
_atom_site_U_iso_or_equiv
_atom_site_adp_type
_atom_site_calc_flag
_atom_site_occupancy
Re Re1 0.000000 0.000000 0.35220(11) 0.0095(2) Uani d 1
S S1 0.000000 0.000000 0.5175(4) 0.0158(12) Uani d 1
S S2 0.03466(11) 0.09562(11) 0.2979(2) 0.0170(5) Uani d 1
Re Re2 0.666667 0.333333 0.35177(11) 0.0096(2) Uani d 1
S S3 0.666667 0.333333 0.5165(4) 0.0165(11) Uani d 1
S S4 0.72698(11) 0.42896(12) 0.2975(2) 0.0178(5) Uani d 1
Re Re3 0.333333 0.666667 0.35284(11) 0.0097(2) Uani d 1
S S5 0.333333 0.666667 0.5197(4) 0.0107(11) Uani d 1
S S6 0.39202(11) 0.76280(12) 0.2985(2) 0.0171(5) Uani d 1
Re Re4 0.33152(2) 0.32944(2) 0.39300(2) 0.00888(14) Uani d 1
S S7 0.31787(9) 0.32427(9) 0.55692(15) 0.0152(4) Uani d 1
S S8 0.38743(10) 0.28632(10) 0.35143(18) 0.0150(5) Uani d 1
S S9 0.38027(11) 0.42763(11) 0.34619(18) 0.0154(5) Uani d 1
S S10 0.24045(10) 0.27951(12) 0.3185(2) 0.0159(5) Uani d 1
Re Re5 0.66238(2) 0.66500(2) 0.38567(2) 0.0106(2) Uani d 1
S S11 0.65647(9) 0.65264(10) 0.55018(16) 0.0178(5) Uani d 1
S S12 0.70584(12) 0.61460(11) 0.31983(18) 0.0151(5) Uani d 1
S S13 0.71863(11) 0.76468(10) 0.3498(2) 0.0160(5) Uani d 1
S S14 0.56841(11) 0.62819(12) 0.32167(18) 0.0165(5) Uani d 1
N N1 0.2288(5) 0.1209(4) 0.1357(17) 0.016(2) Uani d 1
C C1 0.2347(4) 0.0831(4) 0.2256(5) 0.0139(16) Uani d 1
H H1A 0.195518 0.040614 0.228117 0.017 Uiso calc 1
H H1B 0.271116 0.076230 0.211697 0.017 Uiso calc 1
C C2 0.2444(6) 0.1145(4) 0.3303(8) 0.020(2) Uani d 1
H H2A 0.247669 0.087276 0.383348 0.031 Uiso calc 1
H H2B 0.283761 0.156106 0.329500 0.031 Uiso calc 1
H H2C 0.208025 0.120425 0.345950 0.031 Uiso calc 1
C C3 0.2216(3) 0.0835(3) 0.0367(5) 0.0129(15) Uani d 1
H H3A 0.220731 0.109107 -0.022482 0.015 Uiso calc 1
H H3B 0.260166 0.079511 0.028873 0.015 Uiso calc 1
C C4 0.1635(4) 0.0173(3) 0.0288(5) 0.020(2) Uani d 1
H H4A 0.164110 -0.001845 -0.037826 0.029 Uiso calc 1
H H4B 0.164196 -0.009433 0.085252 0.029 Uiso calc 1
H H4C 0.124613 0.020274 0.033705 0.029 Uiso calc 1
C C5 0.1699(3) 0.1264(4) 0.1529(6) 0.0149(17) Uani d 1
H H5A 0.133393 0.083134 0.166333 0.018 Uiso calc 1
H H5B 0.176498 0.152166 0.216189 0.018 Uiso calc 1
C C6 0.1520(4) 0.1554(4) 0.0670(5) 0.0205(18) Uani d 1
H H6A 0.113364 0.156707 0.086097 0.031 Uiso calc 1
H H6B 0.186976 0.198975 0.054225 0.031 Uiso calc 1
H H6C 0.143741 0.129734 0.004219 0.031 Uiso calc 1
C C7 0.2858(3) 0.1860(3) 0.1261(6) 0.0127(16) Uani d 1
H H7A 0.287911 0.211108 0.187997 0.015 Uiso calc 1
H H7B 0.279841 0.207276 0.065088 0.015 Uiso calc 1
C C8 0.3494(5) 0.1881(4) 0.1149(7) 0.021(2) Uani d 1
H H8A 0.383880 0.232598 0.109143 0.031 Uiso calc 1
H H8B 0.356776 0.168417 0.175826 0.031 Uiso calc 1
H H8C 0.348687 0.164576 0.052619 0.031 Uiso calc 1
N N2 0.2191(3) 0.4378(5) 0.1385(18) 0.015(3) Uani d 1
C C9 0.2538(4) 0.4319(3) 0.2279(5) 0.0135(16) Uani d 1
H H9A 0.296381 0.470942 0.231879 0.016 Uiso calc 1
H H9B 0.260564 0.395301 0.215868 0.016 Uiso calc 1
C C10 0.2202(4) 0.4225(6) 0.3320(8) 0.021(2) Uani d 1
H H10A 0.246203 0.419085 0.386971 0.032 Uiso calc 1
H H10B 0.214278 0.459133 0.345867 0.032 Uiso calc 1
H H10C 0.178397 0.383357 0.329828 0.032 Uiso calc 1
C C11 0.1531(3) 0.3811(3) 0.1254(6) 0.0160(17) Uani d 1
H H11A 0.133278 0.388131 0.063544 0.019 Uiso calc 1
H H11B 0.127056 0.378589 0.186186 0.019 Uiso calc 1
C C12 0.1506(4) 0.3168(5) 0.1135(8) 0.022(2) Uani d 1
H H12A 0.106143 0.282752 0.105395 0.033 Uiso calc 1
H H12B 0.175213 0.318095 0.052290 0.033 Uiso calc 1
H H12C 0.168977 0.308533 0.175190 0.033 Uiso calc 1
C C13 0.2127(3) 0.4978(3) 0.1536(5) 0.0131(16) Uani d 1
H H13A 0.184222 0.490526 0.213448 0.016 Uiso calc 1
H H13B 0.255231 0.534329 0.170945 0.016 Uiso calc 1
C C14 0.1863(4) 0.5160(4) 0.0596(6) 0.0201(17) Uani d 1
H H14A 0.183867 0.554361 0.075788 0.030 Uiso calc 1
H H14B 0.214761 0.524662 0.000237 0.030 Uiso calc 1
H H14C 0.143610 0.480770 0.042825 0.030 Uiso calc 1
C C15 0.2578(3) 0.4447(3) 0.0404(5) 0.0172(16) Uani d 1
H H15A 0.262081 0.406278 0.033457 0.021 Uiso calc 1
H H15B 0.233415 0.446039 -0.020227 0.021 Uiso calc 1
C C16 0.3235(4) 0.5029(4) 0.0376(6) 0.023(2) Uani d 1
H H16A 0.344677 0.503511 -0.027391 0.034 Uiso calc 1
H H16B 0.319934 0.541502 0.042338 0.034 Uiso calc 1
H H16C 0.348662 0.501657 0.096135 0.034 Uiso calc 1
N N3 0.5567(3) 0.4520(4) 0.1362(16) 0.013(3) Uani d 1
C C17 0.5148(3) 0.4158(3) 0.2259(5) 0.0132(15) Uani d 1
H H17A 0.511407 0.373309 0.229175 0.016 Uiso calc 1
H H17B 0.471441 0.408995 0.213221 0.016 Uiso calc 1
C C18 0.5382(4) 0.4486(4) 0.3301(8) 0.023(2) Uani d 1
H H18A 0.508369 0.422111 0.384477 0.034 Uiso calc 1
H H18B 0.580622 0.454563 0.344556 0.034 Uiso calc 1
H H18C 0.540591 0.490307 0.328575 0.034 Uiso calc 1
C C19 0.5261(3) 0.4136(3) 0.0387(5) 0.0136(15) Uani d 1
H H19A 0.482758 0.407899 0.031716 0.016 Uiso calc 1
H H19B 0.551399 0.438524 -0.021869 0.016 Uiso calc 1
C C20 0.5207(4) 0.3485(3) 0.0357(6) 0.0176(19) Uani d 1
H H20A 0.500567 0.327002 -0.029382 0.026 Uiso calc 1
H H20B 0.563461 0.353448 0.040443 0.026 Uiso calc 1
H H20C 0.494689 0.322765 0.094130 0.026 Uiso calc 1
C C21 0.5629(3) 0.5169(3) 0.1230(6) 0.0153(17) Uani d 1
H H21A 0.588891 0.537152 0.060404 0.018 Uiso calc 1
H H21B 0.586552 0.543683 0.183095 0.018 Uiso calc 1
C C22 0.5000(4) 0.5170(4) 0.1129(7) 0.021(2) Uani d 1
H H22A 0.508879 0.560968 0.104620 0.031 Uiso calc 1
H H22B 0.476566 0.491726 0.052262 0.031 Uiso calc 1
H H22C 0.474221 0.498273 0.175262 0.031 Uiso calc 1
C C23 0.6234(3) 0.4607(3) 0.1529(5) 0.0138(16) Uani d 1
H H23A 0.642488 0.487591 0.215039 0.017 Uiso calc 1
H H23B 0.618705 0.418332 0.167444 0.017 Uiso calc 1
C C24 0.6693(4) 0.4905(4) 0.0638(5) 0.0180(17) Uani d 1
H H24A 0.710386 0.494019 0.081621 0.027 Uiso calc 1
H H24B 0.651791 0.463676 0.002054 0.027 Uiso calc 1
H H24C 0.675632 0.533108 0.049767 0.027 Uiso calc 1

loop_
_atom_site_aniso_label
_atom_site_aniso_U_11
_atom_site_aniso_U_22
_atom_site_aniso_U_33
_atom_site_aniso_U_12
_atom_site_aniso_U_13
_atom_site_aniso_U_23
Re1 0.0105(3) 0.0105(3) 0.0075(5) 0.00524(13) 0.000 0.000
S1 0.0201(18) 0.0201(18) 0.007(2) 0.0101(9) 0.000 0.000
S2 0.0194(12) 0.0124(11) 0.0195(11) 0.0082(10) 0.0002(10) 0.0028(9)
Re2 0.0102(3) 0.0102(3) 0.0084(6) 0.00512(14) 0.000 0.000
S3 0.0224(18) 0.0224(18) 0.005(2) 0.0112(9) 0.000 0.000
S4 0.0187(12) 0.0148(11) 0.0174(11) 0.0065(10) 0.0010(10) 0.0034(9)
Re3 0.0115(3) 0.0115(3) 0.0063(6) 0.00573(14) 0.000 0.000
S5 0.0113(16) 0.0113(16) 0.010(3) 0.0056(8) 0.000 0.000
S6 0.0178(11) 0.0112(11) 0.0185(12) 0.0042(9) 0.0024(10) 0.0032(9)
Re4 0.00993(19) 0.0092(2) 0.0069(3) 0.00435(15) -0.00001(13) 0.00042(19)
S7 0.0193(10) 0.0147(10) 0.0090(8) 0.0065(8) 0.0004(8) 0.0011(7)
S8 0.0135(10) 0.0169(10) 0.0167(11) 0.0093(8) 0.0016(9) -0.0010(9)
S9 0.0169(11) 0.0127(9) 0.0150(10) 0.0062(9) 0.0013(9) 0.0041(8)
S10 0.0124(10) 0.0159(12) 0.0176(11) 0.0058(9) -0.0044(8) -0.0024(9)
Re5 0.0095(2) 0.0093(2) 0.0129(6) 0.00455(15) 0.00000(18) -0.00072(13)
S11 0.0218(12) 0.0161(11) 0.0138(9) 0.0082(8) 0.0000(8) 0.0005(8)
S12 0.0147(11) 0.0146(11) 0.0182(11) 0.0089(9) 0.0044(9) 0.0007(9)
S13 0.0167(11) 0.0111(9) 0.0189(13) 0.0059(9) -0.0014(9) 0.0011(8)
S14 0.0118(10) 0.0179(12) 0.0197(11) 0.0074(9) -0.0026(8) -0.0029(9)
N1 0.016(6) 0.014(3) 0.015(5) 0.006(3) 0.000(4) -0.001(6)
C1 0.019(5) 0.011(4) 0.013(4) 0.008(4) 0.000(3) 0.001(3)
C2 0.023(6) 0.027(5) 0.018(5) 0.017(4) 0.003(4) 0.006(3)
C3 0.016(4) 0.012(4) 0.014(4) 0.010(3) -0.001(3) -0.004(3)
C4 0.020(5) 0.023(5) 0.020(4) 0.015(4) -0.001(3) -0.004(3)
C5 0.013(4) 0.011(4) 0.023(5) 0.008(4) 0.003(3) 0.000(3)
C6 0.023(5) 0.015(4) 0.027(4) 0.011(4) 0.002(4) 0.002(4)
C7 0.014(4) 0.010(4) 0.010(4) 0.002(3) -0.003(3) -0.004(3)
C8 0.014(5) 0.014(5) 0.033(5) 0.007(4) 0.003(4) 0.002(4)
N2 0.012(5) 0.005(5) 0.021(8) 0.000(3) 0.000(4) 0.001(5)
C9 0.009(4) 0.009(4) 0.022(4) 0.005(3) -0.004(3) -0.006(3)
C10 0.020(5) 0.033(6) 0.012(5) 0.014(4) -0.001(3) 0.002(4)
C11 0.013(4) 0.008(4) 0.024(4) 0.003(3) -0.006(3) -0.008(3)
C12 0.023(5) 0.019(6) 0.024(6) 0.011(4) -0.008(4) -0.005(4)
C13 0.015(4) 0.010(4) 0.018(4) 0.009(3) 0.004(3) 0.004(3)
C14 0.024(5) 0.018(4) 0.022(4) 0.014(4) -0.007(4) -0.002(4)
C15 0.018(4) 0.020(4) 0.015(4) 0.010(3) 0.006(3) -0.001(3)
C16 0.016(4) 0.025(5) 0.023(4) 0.007(4) 0.005(3) 0.002(4)
N3 0.016(4) 0.012(4) 0.012(6) 0.008(4) -0.003(3) -0.004(5)
C17 0.010(4) 0.009(4) 0.018(4) 0.003(3) 0.003(3) 0.003(3)
C18 0.022(5) 0.019(5) 0.019(6) 0.004(4) 0.003(4) 0.004(3)
C19 0.014(4) 0.012(3) 0.015(4) 0.007(3) -0.009(3) -0.008(3)
C20 0.017(4) 0.007(4) 0.024(4) 0.002(3) -0.004(3) -0.006(3)
C21 0.014(4) 0.008(4) 0.023(5) 0.005(3) 0.001(3) 0.004(3)
C22 0.034(5) 0.023(5) 0.014(5) 0.021(4) -0.006(3) -0.003(4)
C23 0.008(4) 0.016(4) 0.016(4) 0.004(3) -0.001(3) -0.002(3)
C24 0.013(4) 0.023(4) 0.019(4) 0.010(4) 0.010(4) 0.009(4)

loop_
_atom_type_symbol
_atom_type_description
_atom_type_scat_dispersion_real
_atom_type_scat_dispersion_imag
_atom_type_scat_source
C C 0.0033 0.0016 'International Tables Vol C Tables 4.2.6.8 and 6.1.1.4'
H H 0.0000 0.0000 'International Tables Vol C Tables 4.2.6.8 and 6.1.1.4'
N N 0.0061 0.0033 'International Tables Vol C Tables 4.2.6.8 and 6.1.1.4'
S S 0.1246 0.1234 'International Tables Vol C Tables 4.2.6.8 and 6.1.1.4'
Re Re -1.0185 7.2310 'International Tables Vol C Tables 4.2.6.8 and 6.1.1.4'

loop_
_exptl_crystal_face_index_h
_exptl_crystal_face_index_k
_exptl_crystal_face_index_l
_exptl_crystal_face_perp_dist
15 16 -8 0.0877
30 -11 9 0.0937
0 0 18 0.0935
24 5 -7 0.0829
-15 15 16 0.1167
-22 0 12 0.1148
30 -23 -7 0.0930
16 -13 -16 0.0978
16 -32 -6 0.0704
-26 31 -4 0.0941
-30 1 -1 0.0742
-25 26 -9 0.1050
-29 2 -5 0.0797
9 21 -8 0.0865
-18 11 -15 0.1070
-23 1 -12 0.0945
19 -9 15 0.0950
26 -32 -2 0.0682
-1 30 0 0.1205
-30 29 2 0.0952
-11 30 -8 0.1059
30 -1 -2 0.0801
-30 1 2 0.0815
-18 -16 0 0.1002
-27 27 7 0.1116
5 -1 18 0.0985
-11 -5 -16 0.1019

loop_
_geom_angle_atom_site_label_1
_geom_angle_atom_site_label_2
_geom_angle_atom_site_label_3
_geom_angle_site_symmetry_1
_geom_angle_site_symmetry_3
_geom_angle
S1 Re1 S2 . . 109.09(8)
S1 Re1 S2 . 2 109.09(8)
S2 Re1 S2 . 2 109.85(8)
S1 Re1 S2 . 3 109.09(8)
S2 Re1 S2 . 3 109.85(8)
S2 Re1 S2 2 3 109.85(8)
S3 Re2 S4 . 3_665 109.10(8)
S3 Re2 S4 . 2_655 109.10(8)
S4 Re2 S4 3_665 2_655 109.84(8)
S3 Re2 S4 . . 109.10(8)
S4 Re2 S4 3_665 . 109.84(8)
S4 Re2 S4 2_655 . 109.84(7)
S6 Re3 S6 2_665 . 109.87(7)
S6 Re3 S6 2_665 3_565 109.87(7)
S6 Re3 S6 . 3_565 109.87(7)
S6 Re3 S5 2_665 . 109.07(7)
S6 Re3 S5 . . 109.07(7)
S6 Re3 S5 3_565 . 109.07(7)
S7 Re4 S10 . . 109.13(8)
S7 Re4 S9 . . 109.13(8)
S10 Re4 S9 . . 109.81(9)
S7 Re4 S8 . . 109.61(8)
S10 Re4 S8 . . 109.49(10)
S9 Re4 S8 . . 109.64(8)
S11 Re5 S12 . . 109.40(7)
S11 Re5 S13 . . 109.38(9)
S12 Re5 S13 . . 109.74(9)
S11 Re5 S14 . . 109.96(8)
S12 Re5 S14 . . 109.23(9)
S13 Re5 S14 . . 109.13(9)
C7 N1 C5 . . 109.5(6)
C7 N1 C3 . . 109.1(12)
C5 N1 C3 . . 110.0(10)
C7 N1 C1 . . 112.4(11)
C5 N1 C1 . . 108.3(12)
C3 N1 C1 . . 107.4(5)
C2 C1 N1 . . 114.7(8)
C2 C1 H1A . . 108.6
N1 C1 H1A . . 108.6
C2 C1 H1B . . 108.6
N1 C1 H1B . . 108.6
H1A C1 H1B . . 107.6
C1 C2 H2A . . 109.5
C1 C2 H2B . . 109.5
H2A C2 H2B . . 109.5
C1 C2 H2C . . 109.5
H2A C2 H2C . . 109.5
H2B C2 H2C . . 109.5
C4 C3 N1 . . 117.0(7)
C4 C3 H3A . . 108.0
N1 C3 H3A . . 108.0
C4 C3 H3B . . 108.0
N1 C3 H3B . . 108.0
H3A C3 H3B . . 107.3
C3 C4 H4A . . 109.5
C3 C4 H4B . . 109.5
H4A C4 H4B . . 109.5
C3 C4 H4C . . 109.5
H4A C4 H4C . . 109.5
H4B C4 H4C . . 109.5
C6 C5 N1 . . 116.1(10)
C6 C5 H5A . . 108.3
N1 C5 H5A . . 108.3
C6 C5 H5B . . 108.3
N1 C5 H5B . . 108.3
H5A C5 H5B . . 107.4
C5 C6 H6A . . 109.5
C5 C6 H6B . . 109.5
H6A C6 H6B . . 109.5
C5 C6 H6C . . 109.5
H6A C6 H6C . . 109.5
H6B C6 H6C . . 109.5
N1 C7 C8 . . 115.4(6)
N1 C7 H7A . . 108.4
C8 C7 H7A . . 108.4
N1 C7 H7B . . 108.4
C8 C7 H7B . . 108.4
H7A C7 H7B . . 107.5
C7 C8 H8A . . 109.5
C7 C8 H8B . . 109.5
H8A C8 H8B . . 109.5
C7 C8 H8C . . 109.5
H8A C8 H8C . . 109.5
H8B C8 H8C . . 109.5
C9 N2 C11 . . 113.2(12)
C9 N2 C15 . . 108.2(4)
C11 N2 C15 . . 108.4(13)
C9 N2 C13 . . 108.7(12)
C11 N2 C13 . . 108.2(4)
C15 N2 C13 . . 110.1(11)
N2 C9 C10 . . 114.6(8)
N2 C9 H9A . . 108.6
C10 C9 H9A . . 108.6
N2 C9 H9B . . 108.6
C10 C9 H9B . . 108.6
H9A C9 H9B . . 107.6
C9 C10 H10A . . 109.5
C9 C10 H10B . . 109.5
H10A C10 H10B . . 109.5
C9 C10 H10C . . 109.5
H10A C10 H10C . . 109.5
H10B C10 H10C . . 109.5
N2 C11 C12 . . 115.0(6)
N2 C11 H11A . . 108.5
C12 C11 H11A . . 108.5
N2 C11 H11B . . 108.5
C12 C11 H11B . . 108.5
H11A C11 H11B . . 107.5
C11 C12 H12A . . 109.5
C11 C12 H12B . . 109.5
H12A C12 H12B . . 109.5
C11 C12 H12C . . 109.5
H12A C12 H12C . . 109.5
H12B C12 H12C . . 109.5
C14 C13 N2 . . 114.9(10)
C14 C13 H13A . . 108.5
N2 C13 H13A . . 108.5
C14 C13 H13B . . 108.5
N2 C13 H13B . . 108.5
H13A C13 H13B . . 107.5
C13 C14 H14A . . 109.5
C13 C14 H14B . . 109.5
H14A C14 H14B . . 109.5
C13 C14 H14C . . 109.5
H14A C14 H14C . . 109.5
H14B C14 H14C . . 109.5
C16 C15 N2 . . 115.0(7)
C16 C15 H15A . . 108.5
N2 C15 H15A . . 108.5
C16 C15 H15B . . 108.5
N2 C15 H15B . . 108.5
H15A C15 H15B . . 107.5
C15 C16 H16A . . 109.5
C15 C16 H16B . . 109.5
H16A C16 H16B . . 109.5
C15 C16 H16C . . 109.5
H16A C16 H16C . . 109.5
H16B C16 H16C . . 109.5
C17 N3 C21 . . 112.4(10)
C17 N3 C19 . . 107.6(5)
C21 N3 C19 . . 107.8(12)
C17 N3 C23 . . 109.2(12)
C21 N3 C23 . . 108.9(5)
C19 N3 C23 . . 110.9(10)
N3 C17 C18 . . 114.4(7)
N3 C17 H17A . . 108.7
C18 C17 H17A . . 108.7
N3 C17 H17B . . 108.7
C18 C17 H17B . . 108.7
H17A C17 H17B . . 107.6
C17 C18 H18A . . 109.5
C17 C18 H18B . . 109.5
H18A C18 H18B . . 109.5
C17 C18 H18C . . 109.5
H18A C18 H18C . . 109.5
H18B C18 H18C . . 109.5
C20 C19 N3 . . 114.8(7)
C20 C19 H19A . . 108.6
N3 C19 H19A . . 108.6
C20 C19 H19B . . 108.6
N3 C19 H19B . . 108.6
H19A C19 H19B . . 107.6
C19 C20 H20A . . 109.5
C19 C20 H20B . . 109.5
H20A C20 H20B . . 109.5
C19 C20 H20C . . 109.5
H20A C20 H20C . . 109.5
H20B C20 H20C . . 109.5
N3 C21 C22 . . 115.5(6)
N3 C21 H21A . . 108.4
C22 C21 H21A . . 108.4
N3 C21 H21B . . 108.4
C22 C21 H21B . . 108.4
H21A C21 H21B . . 107.5
C21 C22 H22A . . 109.5
C21 C22 H22B . . 109.5
H22A C22 H22B . . 109.5
C21 C22 H22C . . 109.5
H22A C22 H22C . . 109.5
H22B C22 H22C . . 109.5
C24 C23 N3 . . 115.5(9)
C24 C23 H23A . . 108.4
N3 C23 H23A . . 108.4
C24 C23 H23B . . 108.4
N3 C23 H23B . . 108.4
H23A C23 H23B . . 107.5
C23 C24 H24A . . 109.5
C23 C24 H24B . . 109.5
H24A C24 H24B . . 109.5
C23 C24 H24C . . 109.5
H24A C24 H24C . . 109.5
H24B C24 H24C . . 109.5

loop_
_geom_bond_atom_site_label_1
_geom_bond_atom_site_label_2
_geom_bond_site_symmetry_2
_geom_bond_distance
Re1 S1 . 2.135(5)
Re1 S2 . 2.144(2)
Re1 S2 2 2.144(2)
Re1 S2 3 2.144(2)
Re2 S3 . 2.128(5)
Re2 S4 3_665 2.142(2)
Re2 S4 2_655 2.142(2)
Re2 S4 . 2.142(2)
Re3 S6 2_665 2.146(2)
Re3 S6 . 2.146(2)
Re3 S6 3_565 2.146(2)
Re3 S5 . 2.155(5)
Re4 S7 . 2.137(2)
Re4 S10 . 2.138(2)
Re4 S9 . 2.142(2)
Re4 S8 . 2.147(2)
Re5 S11 . 2.141(2)
Re5 S12 . 2.142(2)
Re5 S13 . 2.143(2)
Re5 S14 . 2.148(2)
N1 C7 . 1.490(11)
N1 C5 . 1.513(11)
N1 C3 . 1.52(2)
N1 C1 . 1.528(18)
C1 C2 . 1.510(11)
C1 H1A . 0.9900
C1 H1B . 0.9900
C2 H2A . 0.9800
C2 H2B . 0.9800
C2 H2C . 0.9800
C3 C4 . 1.516(10)
C3 H3A . 0.9900
C3 H3B . 0.9900
C4 H4A . 0.9800
C4 H4B . 0.9800
C4 H4C . 0.9800
C5 C6 . 1.488(10)
C5 H5A . 0.9900
C5 H5B . 0.9900
C6 H6A . 0.9800
C6 H6B . 0.9800
C6 H6C . 0.9800
C7 C8 . 1.519(11)
C7 H7A . 0.9900
C7 H7B . 0.9900
C8 H8A . 0.9800
C8 H8B . 0.9800
C8 H8C . 0.9800
N2 C9 . 1.48(2)
N2 C11 . 1.505(10)
N2 C15 . 1.53(2)
N2 C13 . 1.545(11)
C9 C10 . 1.528(11)
C9 H9A . 0.9900
C9 H9B . 0.9900
C10 H10A . 0.9800
C10 H10B . 0.9800
C10 H10C . 0.9800
C11 C12 . 1.531(11)
C11 H11A . 0.9900
C11 H11B . 0.9900
C12 H12A . 0.9800
C12 H12B . 0.9800
C12 H12C . 0.9800
C13 C14 . 1.534(10)
C13 H13A . 0.9900
C13 H13B . 0.9900
C14 H14A . 0.9800
C14 H14B . 0.9800
C14 H14C . 0.9800
C15 C16 . 1.506(10)
C15 H15A . 0.9900
C15 H15B . 0.9900
C16 H16A . 0.9800
C16 H16B . 0.9800
C16 H16C . 0.9800
N3 C17 . 1.499(18)
N3 C21 . 1.508(12)
N3 C19 . 1.520(18)
N3 C23 . 1.533(10)
C17 C18 . 1.520(11)
C17 H17A . 0.9900
C17 H17B . 0.9900
C18 H18A . 0.9800
C18 H18B . 0.9800
C18 H18C . 0.9800
C19 C20 . 1.514(9)
C19 H19A . 0.9900
C19 H19B . 0.9900
C20 H20A . 0.9800
C20 H20B . 0.9800
C20 H20C . 0.9800
C21 C22 . 1.526(11)
C21 H21A . 0.9900
C21 H21B . 0.9900
C22 H22A . 0.9800
C22 H22B . 0.9800
C22 H22C . 0.9800
C23 C24 . 1.508(9)
C23 H23A . 0.9900
C23 H23B . 0.9900
C24 H24A . 0.9800
C24 H24B . 0.9800
C24 H24C . 0.9800

_cod_database_fobs_code 2021973
